data_1526279
loop_
_publ_author_name
'Hartmann, T.'
'Fuess, H.'
'Miehe, G.'
'Ehrenberg, H.'
'Wltschek, G.'
'Buhrmester, T.'
'Galy, J.'

_publ_section_title
;
 Preparation and crystal structure of Re3 O10
;
_journal_name_full 'Journal of Solid State Chemistry'
_journal_page_first 317
_journal_page_last 321
_journal_volume 160
_journal_year 2001
_chemical_formula_sum 'O10 Re3'
_chemical_name_systematic 'Re3 O10'
_space_group_IT_number 119
_symmetry_space_group_name_Hall 'I -4 -2'
_symmetry_space_group_name_H-M 'I -4 m 2'
_cell_angle_alpha 90
_cell_angle_beta 90
_cell_angle_gamma 90
_cell_formula_units_Z 2
_cell_length_a 5.171
_cell_length_b 5.171
_cell_length_c 13.371
_cell_volume 357.530
_citation_journal_id_ASTM JSSCBI
_cod_data_source_file Hartmann_JSSCBI_2001_1627.cif
_cod_data_source_block O10Re3
_cod_original_cell_volume 357.5304
_cod_database_code 1526279

loop_
_symmetry_equiv_pos_as_xyz
x,y,z
y,-x,-z
-x,-y,z
-y,x,-z
-x,y,z
y,x,-z
x,-y,z
-y,-x,-z
x+1/2,y+1/2,z+1/2
y+1/2,-x+1/2,-z+1/2
-x+1/2,-y+1/2,z+1/2
-y+1/2,x+1/2,-z+1/2
-x+1/2,y+1/2,z+1/2
y+1/2,x+1/2,-z+1/2
x+1/2,-y+1/2,z+1/2
-y+1/2,-x+1/2,-z+1/2

loop_
_atom_site_label
_atom_site_type_symbol
_atom_site_fract_x
_atom_site_fract_y
_atom_site_fract_z
_atom_site_occupancy
_atom_site_U_iso_or_equiv
O3 O-2 0.14 0.15 0.23 0.5 0.0
Re2 Re+6 -0.082 0.418 0.25 0.25 0.0
Re1 Re+6 0 0.5 -0.023 1 0.0
O2 O-2 0 0.5 0.115 1 0.0
O1 O-2 0.293 0.293 0 1 0.0
